data_2204980
loop_
_publ_author_name
'Malathy Sony, S. M.'
'Charles, P.'
'Ponnuswamy, M. N.'
'Yathirajan, H. S.'
'Nethaji, M.'

_publ_section_title 4'-{[2-(But-2-enyl)-4-chloro-5-formyl-1<i>H</i>-imidazol-1-yl]methyl}biphenyl-2-carbonitrile
_journal_issue 1
_journal_name_full 'Acta Crystallographica Section E'
_journal_page_first o25
_journal_page_last o26
_journal_paper_doi 10.1107/S1600536804031186
_journal_volume 61
_journal_year 2005
_chemical_formula_iupac 'C22 H18 Cl N3 O'
_chemical_formula_moiety 'C22 H18 Cl N3 O'
_chemical_formula_sum 'C22 H18 Cl N3 O'
_chemical_formula_weight 375.84
_chemical_name_systematic
;
4'-{[2-(But-2-enyl)-4-chloro-5-formyl-1H-imidazol-1-yl]methyl}biphenyl-
2-carbonitrile
;
_space_group_IT_number 14
_symmetry_cell_setting monoclinic
_symmetry_space_group_name_Hall '-P 2ybc'
_symmetry_space_group_name_H-M 'P 1 21/c 1'
_atom_sites_solution_hydrogens geom
_atom_sites_solution_primary direct
_atom_sites_solution_secondary difmap
_audit_creation_method SHELXL-97
_cell_angle_alpha 90.00
_cell_angle_beta 109.476(10)
_cell_angle_gamma 90.00
_cell_formula_units_Z 4
_cell_length_a 9.080(6)
_cell_length_b 22.782(15)
_cell_length_c 10.055(7)
_cell_measurement_reflns_used 20332
_cell_measurement_temperature 293(2)
_cell_measurement_theta_max 27.36
_cell_measurement_theta_min 1.79
_cell_volume 1961(2)
_computing_cell_refinement 'SAINT (Siemens, 1996)'
_computing_data_collection 'SMART (Siemens, 1996)'
_computing_data_reduction SAINT
_computing_molecular_graphics
;
PLATON (Spek, 2003), ORTEP-3 (Farrugia, 1997) and ZORTEP (Zsolnai, 1998)
;
_computing_publication_material PLATON
_computing_structure_refinement 'SHELXL97 (Sheldrick, 1997)'
_computing_structure_solution 'SHELXS97 (Sheldrick, 1997)'
_diffrn_ambient_temperature 293(2)
_diffrn_measured_fraction_theta_full 0.973
_diffrn_measured_fraction_theta_max 0.909
_diffrn_measurement_device_type 'Siemens SMART CCD area-detector'
_diffrn_measurement_method \w
_diffrn_radiation_monochromator graphite
_diffrn_radiation_source 'fine-focus sealed tube'
_diffrn_radiation_type MoK\a
_diffrn_radiation_wavelength 0.71073
_diffrn_reflns_av_R_equivalents 0.0222
_diffrn_reflns_av_sigmaI/netI 0.0170
_diffrn_reflns_limit_h_max 11
_diffrn_reflns_limit_h_min -11
_diffrn_reflns_limit_k_max 28
_diffrn_reflns_limit_k_min -29
_diffrn_reflns_limit_l_max 12
_diffrn_reflns_limit_l_min -12
_diffrn_reflns_number 20332
_diffrn_reflns_theta_full 25.00
_diffrn_reflns_theta_max 27.36
_diffrn_reflns_theta_min 1.79
_diffrn_standards_number 0
_exptl_absorpt_coefficient_mu 0.211
_exptl_absorpt_correction_type none
_exptl_crystal_colour colourless
_exptl_crystal_density_diffrn 1.273
_exptl_crystal_density_method 'not measured'
_exptl_crystal_description 'rectangular block'
_exptl_crystal_F_000 784
_exptl_crystal_size_max 0.30
_exptl_crystal_size_mid 0.25
_exptl_crystal_size_min 0.22
_refine_diff_density_max 0.644
_refine_diff_density_min -0.363
_refine_ls_extinction_method none
_refine_ls_goodness_of_fit_ref 1.046
_refine_ls_hydrogen_treatment constr
_refine_ls_matrix_type full
_refine_ls_number_parameters 244
_refine_ls_number_reflns 4143
_refine_ls_number_restraints 0
_refine_ls_restrained_S_all 1.046
_refine_ls_R_factor_all 0.0817
_refine_ls_R_factor_gt 0.0636
_refine_ls_shift/su_max 0.083
_refine_ls_shift/su_mean 0.003
_refine_ls_structure_factor_coef Fsqd
_refine_ls_weighting_details 'w = 1/[\s^2^(Fo^2^)+(0.0786P)^2^+1.127P] where P = (Fo^2^+2Fc^2^)/3'
_refine_ls_weighting_scheme calc
_refine_ls_wR_factor_gt 0.1695
_refine_ls_wR_factor_ref 0.1836
_reflns_number_gt 3164
_reflns_number_total 4143
_reflns_threshold_expression I>2\s(I)
_cod_data_source_file wn6311.cif
_cod_data_source_block I
_cod_depositor_comments
;
The following automatic conversions were performed:

'_refine_ls_weighting_scheme' value 'calc w =
1/[\s^2^(Fo^2^)+(0.0786P)^2^+1.127P] where P = (Fo^2^+2Fc^2^)/3' was
changed to 'calc'. New tag '_refine_ls_weighting_details' was
created. The value of the new tag was set to 'w =
1/[\s^2^(Fo^2^)+(0.0786P)^2^+1.127P] where P = (Fo^2^+2Fc^2^)/3'.

Automatic conversion script
Id: cif_fix_values 3143 2015-03-26 13:38:13Z robertas 
;
_cod_original_sg_symbol_H-M 'P 21/c'
_cod_database_code 2204980
_cod_database_fobs_code 2204980

loop_
_symmetry_equiv_pos_as_xyz
'x, y, z'
'-x, y+1/2, -z+1/2'
'-x, -y, -z'
'x, -y-1/2, z-1/2'

loop_
_atom_site_label
_atom_site_fract_x
_atom_site_fract_y
_atom_site_fract_z
_atom_site_U_iso_or_equiv
_atom_site_adp_type
_atom_site_calc_flag
_atom_site_refinement_flags
_atom_site_occupancy
_atom_site_type_symbol
Cl1 0.19878(12) 0.31350(4) 0.20636(13) 0.1148(4) Uani d . 1 Cl
N1 -0.0161(2) 0.17227(8) 0.0377(2) 0.0525(5) Uani d . 1 N
C2 -0.0731(3) 0.21374(10) -0.0613(3) 0.0573(6) Uani d . 1 C
N3 -0.0097(3) 0.26607(9) -0.0196(3) 0.0694(6) Uani d . 1 N
C4 0.0910(3) 0.25652(12) 0.1095(3) 0.0710(8) Uani d . 1 C
C5 0.0930(3) 0.19910(12) 0.1523(3) 0.0624(7) Uani d . 1 C
C6 -0.0606(3) 0.10948(10) 0.0240(3) 0.0531(6) Uani d . 1 C
H6A -0.1727 0.1062 -0.0218 0.064 Uiso calc R 1 H
H6B -0.0346 0.0923 0.1173 0.064 Uiso calc R 1 H
C7 0.0212(2) 0.07553(9) -0.0601(2) 0.0462(5) Uani d . 1 C
C8 0.1806(3) 0.06442(10) -0.0054(3) 0.0526(5) Uani d . 1 C
H8 0.2380 0.0784 0.0837 0.063 Uiso calc R 1 H
C9 0.2549(3) 0.03282(11) -0.0818(2) 0.0531(6) Uani d . 1 C
H9 0.3618 0.0259 -0.0432 0.064 Uiso calc R 1 H
C10 0.1731(2) 0.01116(9) -0.2151(2) 0.0459(5) Uani d . 1 C
C11 0.0127(3) 0.02188(10) -0.2686(2) 0.0529(6) Uani d . 1 C
H11 -0.0454 0.0074 -0.3571 0.063 Uiso calc R 1 H
C12 -0.0611(3) 0.05374(10) -0.1921(3) 0.0542(6) Uani d . 1 C
H12 -0.1680 0.0606 -0.2301 0.065 Uiso calc R 1 H
C13 0.2509(3) -0.02439(9) -0.2962(2) 0.0487(5) Uani d . 1 C
C14 0.3985(3) -0.00997(10) -0.3037(3) 0.0540(6) Uani d . 1 C
C15 0.4723(3) -0.04597(12) -0.3754(3) 0.0654(7) Uani d . 1 C
H15 0.5713 -0.0364 -0.3768 0.078 Uiso calc R 1 H
C16 0.3984(4) -0.09527(12) -0.4433(3) 0.0731(8) Uani d . 1 C
H16 0.4470 -0.1194 -0.4908 0.088 Uiso calc R 1 H
C17 0.2511(4) -0.10905(11) -0.4410(3) 0.0682(7) Uani d . 1 C
H17 0.1996 -0.1419 -0.4895 0.082 Uiso calc R 1 H
C18 0.1793(3) -0.07459(11) -0.3674(3) 0.0579(6) Uani d . 1 C
H18 0.0811 -0.0852 -0.3655 0.069 Uiso calc R 1 H
C19 0.4756(3) 0.04398(12) -0.2454(3) 0.0623(6) Uani d . 1 C
N20 0.5397(3) 0.08660(12) -0.2038(3) 0.0889(8) Uani d . 1 N
C21 -0.1938(3) 0.20273(13) -0.2005(3) 0.0733(8) Uani d . 1 C
H21A -0.2667 0.1735 -0.1898 0.088 Uiso calc R 1 H
H21B -0.1441 0.1871 -0.2646 0.088 Uiso calc R 1 H
C22 -0.2829(5) 0.25785(17) -0.2638(5) 0.1240(17) Uani d . 1 C
H22 -0.2435 0.2941 -0.2261 0.149 Uiso calc R 1 H
C23 -0.4159(6) 0.2557(2) -0.3717(7) 0.152(2) Uani d . 1 C
H23 -0.4566 0.2202 -0.4135 0.182 Uiso calc R 1 H
C24 -0.4982(6) 0.3126(2) -0.4238(5) 0.1250(16) Uani d . 1 C
H24A -0.5890 0.3053 -0.5046 0.187 Uiso calc R 1 H
H24B -0.4290 0.3386 -0.4495 0.187 Uiso calc R 1 H
H24C -0.5291 0.3303 -0.3505 0.187 Uiso calc R 1 H
C25 0.1837(4) 0.17244(16) 0.2840(3) 0.0768(8) Uani d . 1 C
H25 0.2479 0.1973 0.3522 0.092 Uiso calc R 1 H
O26 0.1855(3) 0.12116(11) 0.3156(2) 0.0879(7) Uani d . 1 O

loop_
_atom_site_aniso_label
_atom_site_aniso_U_11
_atom_site_aniso_U_22
_atom_site_aniso_U_33
_atom_site_aniso_U_12
_atom_site_aniso_U_13
_atom_site_aniso_U_23
Cl1 0.1030(7) 0.0747(6) 0.1431(9) -0.0228(5) 0.0095(6) -0.0381(6)
N1 0.0501(10) 0.0444(10) 0.0648(12) 0.0013(8) 0.0217(9) -0.0054(9)
C2 0.0540(13) 0.0439(12) 0.0751(16) 0.0018(10) 0.0231(12) -0.0007(11)
N3 0.0644(13) 0.0457(11) 0.0936(17) -0.0042(10) 0.0203(13) -0.0046(11)
C4 0.0609(16) 0.0551(15) 0.092(2) -0.0053(12) 0.0196(15) -0.0194(14)
C5 0.0541(14) 0.0586(15) 0.0729(17) 0.0039(11) 0.0192(12) -0.0119(12)
C6 0.0550(13) 0.0438(12) 0.0657(15) -0.0012(10) 0.0272(11) 0.0019(10)
C7 0.0488(12) 0.0360(10) 0.0561(13) -0.0001(9) 0.0206(10) 0.0053(9)
C8 0.0515(12) 0.0533(13) 0.0500(13) 0.0007(10) 0.0131(10) -0.0038(10)
C9 0.0456(12) 0.0554(13) 0.0551(13) 0.0057(10) 0.0126(10) 0.0002(10)
C10 0.0510(12) 0.0361(10) 0.0515(12) 0.0009(9) 0.0182(10) 0.0047(9)
C11 0.0517(12) 0.0502(13) 0.0518(13) -0.0007(10) 0.0107(10) -0.0019(10)
C12 0.0442(12) 0.0503(13) 0.0645(15) 0.0029(10) 0.0134(11) 0.0023(11)
C13 0.0574(13) 0.0410(11) 0.0477(12) 0.0042(10) 0.0177(10) 0.0064(9)
C14 0.0589(14) 0.0453(12) 0.0604(14) 0.0049(10) 0.0235(11) 0.0053(10)
C15 0.0728(16) 0.0588(15) 0.0743(17) 0.0116(13) 0.0375(14) 0.0068(13)
C16 0.107(2) 0.0526(15) 0.0717(18) 0.0185(15) 0.0457(17) 0.0014(13)
C17 0.099(2) 0.0457(13) 0.0621(16) 0.0007(13) 0.0292(15) -0.0041(11)
C18 0.0700(15) 0.0480(13) 0.0562(14) -0.0035(11) 0.0217(12) 0.0003(10)
C19 0.0530(14) 0.0602(15) 0.0808(18) -0.0002(12) 0.0319(13) -0.0017(13)
N20 0.0703(15) 0.0760(17) 0.129(2) -0.0201(14) 0.0442(16) -0.0221(16)
C21 0.0717(17) 0.0584(16) 0.0800(19) -0.0056(13) 0.0123(15) 0.0071(14)
C22 0.100(3) 0.070(2) 0.151(4) -0.0069(19) -0.027(3) 0.033(2)
C23 0.108(3) 0.091(3) 0.206(6) 0.012(3) -0.014(4) 0.031(3)
C24 0.120(3) 0.118(3) 0.115(3) 0.039(3) 0.009(3) 0.026(3)
C25 0.0699(18) 0.083(2) 0.0720(19) 0.0087(15) 0.0163(15) -0.0148(16)
O26 0.0929(16) 0.0888(17) 0.0761(14) 0.0209(12) 0.0202(12) 0.0049(12)

loop_
_atom_type_symbol
_atom_type_description
_atom_type_scat_dispersion_real
_atom_type_scat_dispersion_imag
_atom_type_scat_source
C C 0.0033 0.0016 'International Tables Vol C Tables 4.2.6.8 and 6.1.1.4'
H H 0.0000 0.0000 'International Tables Vol C Tables 4.2.6.8 and 6.1.1.4'
N N 0.0061 0.0033 'International Tables Vol C Tables 4.2.6.8 and 6.1.1.4'
O O 0.0106 0.0060 'International Tables Vol C Tables 4.2.6.8 and 6.1.1.4'
Cl Cl 0.1484 0.1585 'International Tables Vol C Tables 4.2.6.8 and 6.1.1.4'

loop_
_geom_angle_atom_site_label_1
_geom_angle_atom_site_label_2
_geom_angle_atom_site_label_3
_geom_angle
C2 N1 C5 107.3(2)
C2 N1 C6 125.8(2)
C5 N1 C6 126.9(2)
N3 C2 N1 112.2(2)
N3 C2 C21 123.7(2)
N1 C2 C21 124.1(2)
C2 N3 C4 104.2(2)
C5 C4 N3 113.1(2)
C5 C4 Cl1 126.5(2)
N3 C4 Cl1 120.3(2)
C4 C5 N1 103.2(2)
C4 C5 C25 129.2(3)
N1 C5 C25 127.6(3)
N1 C6 C7 112.11(18)
N1 C6 H6A 109.2
C7 C6 H6A 109.2
N1 C6 H6B 109.2
C7 C6 H6B 109.2
H6A C6 H6B 107.9
C12 C7 C8 118.3(2)
C12 C7 C6 120.9(2)
C8 C7 C6 120.9(2)
C9 C8 C7 120.8(2)
C9 C8 H8 119.6
C7 C8 H8 119.6
C10 C9 C8 121.2(2)
C10 C9 H9 119.4
C8 C9 H9 119.4
C9 C10 C11 117.7(2)
C9 C10 C13 121.6(2)
C11 C10 C13 120.6(2)
C12 C11 C10 120.9(2)
C12 C11 H11 119.5
C10 C11 H11 119.5
C7 C12 C11 121.1(2)
C7 C12 H12 119.4
C11 C12 H12 119.4
C18 C13 C14 117.1(2)
C18 C13 C10 120.3(2)
C14 C13 C10 122.6(2)
C15 C14 C13 121.2(2)
C15 C14 C19 117.3(2)
C13 C14 C19 121.4(2)
C16 C15 C14 119.9(3)
C16 C15 H15 120.1
C14 C15 H15 120.1
C15 C16 C17 119.6(2)
C15 C16 H16 120.2
C17 C16 H16 120.2
C16 C17 C18 120.8(3)
C16 C17 H17 119.6
C18 C17 H17 119.6
C13 C18 C17 121.3(3)
C13 C18 H18 119.3
C17 C18 H18 119.3
N20 C19 C14 176.9(3)
C2 C21 C22 112.3(3)
C2 C21 H21A 109.1
C22 C21 H21A 109.1
C2 C21 H21B 109.1
C22 C21 H21B 109.1
H21A C21 H21B 107.9
C23 C22 C21 121.7(4)
C23 C22 H22 119.2
C21 C22 H22 119.2
C22 C23 C24 117.7(4)
C22 C23 H23 121.2
C24 C23 H23 121.2
C23 C24 H24A 109.5
C23 C24 H24B 109.5
H24A C24 H24B 109.5
C23 C24 H24C 109.5
H24A C24 H24C 109.5
H24B C24 H24C 109.5
O26 C25 C5 127.0(3)
O26 C25 H25 116.5
C5 C25 H25 116.5

loop_
_geom_bond_atom_site_label_1
_geom_bond_atom_site_label_2
_geom_bond_distance
Cl1 C4 1.719(3)
N1 C2 1.345(3)
N1 C5 1.386(3)
N1 C6 1.480(3)
C2 N3 1.329(3)
C2 C21 1.483(4)
N3 C4 1.333(4)
C4 C5 1.375(4)
C5 C25 1.440(4)
C6 C7 1.511(3)
C6 H6A 0.9700
C6 H6B 0.9700
C7 C12 1.380(3)
C7 C8 1.390(3)
C8 C9 1.382(3)
C8 H8 0.9300
C9 C10 1.388(3)
C9 H9 0.9300
C10 C11 1.396(3)
C10 C13 1.485(3)
C11 C12 1.383(3)
C11 H11 0.9300
C12 H12 0.9300
C13 C18 1.390(3)
C13 C14 1.406(3)
C14 C15 1.401(4)
C14 C19 1.439(4)
C15 C16 1.369(4)
C15 H15 0.9300
C16 C17 1.382(4)
C16 H16 0.9300
C17 C18 1.382(4)
C17 H17 0.9300
C18 H18 0.9300
C19 N20 1.137(4)
C21 C22 1.514(4)
C21 H21A 0.9700
C21 H21B 0.9700
C22 C23 1.328(6)
C22 H22 0.9300
C23 C24 1.500(6)
C23 H23 0.9300
C24 H24A 0.9600
C24 H24B 0.9600
C24 H24C 0.9600
C25 O26 1.209(4)
C25 H25 0.9300

loop_
_geom_hbond_atom_site_label_D
_geom_hbond_atom_site_label_H
_geom_hbond_atom_site_label_A
_geom_hbond_site_symmetry_A
_geom_hbond_distance_DH
_geom_hbond_distance_HA
_geom_hbond_distance_DA
_geom_hbond_angle_DHA
_geom_hbond_publ_flag
C6 H6B O26 1_555 0.97 2.40 3.048(3) 124 y
C8 H8 O26 1_555 0.93 2.71 3.463(4) 139 y
C21 H21A N20 1_455 0.97 2.62 3.578(5) 170 y
C6 H6A N20 1_455 0.97 2.68 3.625(4) 165 y
C15 H15 O26 3_655 0.93 2.84 3.421(4) 122 y
C17 H17 N3 2_544 0.93 2.74 3.532(4) 144 y
C18 H18 O26 3_555 0.93 2.76 3.677(5) 171 y
C24 H24A Cl1 1_454 0.96 2.91 3.818(5) 159 y
C11 H11 Cg 3_556 0.93 3.27 3.98 135 y

loop_
_geom_torsion_atom_site_label_1
_geom_torsion_atom_site_label_2
_geom_torsion_atom_site_label_3
_geom_torsion_atom_site_label_4
_geom_torsion
C5 N1 C2 N3 -0.3(3)
C6 N1 C2 N3 -179.2(2)
C5 N1 C2 C21 -179.8(2)
C6 N1 C2 C21 1.3(4)
N1 C2 N3 C4 0.5(3)
C21 C2 N3 C4 179.9(3)
C2 N3 C4 C5 -0.4(3)
C2 N3 C4 Cl1 -178.9(2)
N3 C4 C5 N1 0.2(3)
Cl1 C4 C5 N1 178.6(2)
N3 C4 C5 C25 -179.0(3)
Cl1 C4 C5 C25 -0.7(5)
C2 N1 C5 C4 0.0(3)
C6 N1 C5 C4 178.9(2)
C2 N1 C5 C25 179.4(3)
C6 N1 C5 C25 -1.8(4)
C2 N1 C6 C7 79.6(3)
C5 N1 C6 C7 -99.0(3)
N1 C6 C7 C12 -111.2(2)
N1 C6 C7 C8 70.2(3)
C12 C7 C8 C9 0.6(3)
C6 C7 C8 C9 179.3(2)
C7 C8 C9 C10 -0.1(4)
C8 C9 C10 C11 -0.6(3)
C8 C9 C10 C13 -178.1(2)
C9 C10 C11 C12 0.9(3)
C13 C10 C11 C12 178.4(2)
C8 C7 C12 C11 -0.3(3)
C6 C7 C12 C11 -179.0(2)
C10 C11 C12 C7 -0.5(4)
C9 C10 C13 C18 136.4(2)
C11 C10 C13 C18 -40.9(3)
C9 C10 C13 C14 -42.7(3)
C11 C10 C13 C14 139.9(2)
C18 C13 C14 C15 -2.4(3)
C10 C13 C14 C15 176.8(2)
C18 C13 C14 C19 173.9(2)
C10 C13 C14 C19 -6.9(4)
C13 C14 C15 C16 2.0(4)
C19 C14 C15 C16 -174.5(3)
C14 C15 C16 C17 0.2(4)
C15 C16 C17 C18 -1.9(4)
C14 C13 C18 C17 0.7(3)
C10 C13 C18 C17 -178.5(2)
C16 C17 C18 C13 1.4(4)
C15 C14 C19 N20 26(6)
C13 C14 C19 N20 -150(6)
N3 C2 C21 C22 -23.2(4)
N1 C2 C21 C22 156.2(3)
C2 C21 C22 C23 -165.5(5)
C21 C22 C23 C24 178.0(5)
C4 C5 C25 O26 -177.4(3)
N1 C5 C25 O26 3.5(5)

loop_
_cod_related_entry_id
_cod_related_entry_database
_cod_related_entry_code
1 ChemSpider 21173722
